data_2002062
loop_
_publ_author_name
'Ma, R.'
'Li, Y.-J.'
'Muir, J. A.'
'Muir, M. M.'

_publ_section_title
;
 Structure of <i>trans</i>-dichlorotetrakis(pyrazole-<i>N</i>^2^)
 rhodium(III) chloride
;
_journal_issue 1
_journal_name_full 'Acta Crystallographica Section C'
_journal_page_first 89
_journal_page_last 91
_journal_paper_doi 10.1107/S0108270192004293
_journal_volume 49
_journal_year 1993
_chemical_formula_moiety 'C12 H16 Cl2 N8 Rh1,Cl1'
_chemical_formula_sum 'C12 H16 Cl3 N8 Rh'
_chemical_formula_weight 481.58
_space_group_crystal_system triclinic
_space_group_IT_number 2
_space_group_name_Hall '-P 1'
_space_group_name_H-M_alt 'P -1'
_cell_angle_alpha 103.24(3)
_cell_angle_beta 90.05(3)
_cell_angle_gamma 111.29(3)
_cell_formula_units_Z 2
_cell_length_a 7.969(2)
_cell_length_b 8.402(2)
_cell_length_c 14.747(3)
_cell_volume 891.7(4)
_diffrn_radiation_type Mo
_diffrn_radiation_wavelength 0.71073
_exptl_absorpt_coefficient_mu 1.408
_exptl_crystal_density_diffrn 1.794
_exptl_crystal_F_000 480
_cod_data_source_file st0582.cif
_cod_data_source_block st0582_structure_1_of_1
_cod_depositor_comments
;
 Updating space group information and adding the symmetry operation list.

 Antanas Vaitkus,
 2018-06-14
;
_cod_original_cell_volume 892.0(10)
_cod_original_formula_sum 'C12 H16 Cl3 N8 Rh1'
_cod_database_code 2002062

loop_
_space_group_symop_id
_space_group_symop_operation_xyz
1 x,y,z
2 -x,-y,-z

loop_
_atom_site_label
_atom_site_fract_x
_atom_site_fract_y
_atom_site_fract_z
Rh1 .000 .000 .000
Rh2 .500 .000 .500
Cl1 -.16030(10) .18330(10) .04547(6)
Cl2 .81070(10) .16550(10) .51267(6)
Cl3 .02630(10) .40890(10) .29716(8)
N1 -.0410(4) -.0815(4) .1212(2)
N2 -.0509(4) .0166(4) .2051(2)
N3 .2362(4) .2038(4) .0565(2)
N4 .2506(5) .3479(4) .1219(2)
N5 .4843(4) .0123(3) .3642(2)
N6 .6114(4) .1317(4) .3289(2)
N7 .5487(4) -.2255(3) .4581(2)
N8 .4269(4) -.3773(4) .4046(2)
C1 -.0868(6) -.0801(5) .2679(3)
C2 -.0990(6) -.2452(5) .2249(3)
C3 -.0677(5) -.2400(5) .1333(3)
C4 .4237(6) .4608(5) .1391(3)
C5 .5239(6) .3874(5) .0841(3)
C6 .4023(5) .2279(5) .0324(3)
C7 .5658(5) .1130(5) .2388(3)
C8 .4032(6) -.0214(6) .2144(3)
C9 .3541(6) -.0836(5) .2937(3)
C10 .5027(6) -.4974(4) .3807(3)
C11 .6791(6) -.4225(5) .4182(3)
C12 .7033(5) -.2514(5) .4674(3)
H2N -.034 .138 .218
H4N .152 .367 .152
H6N .720 .217 .364
H8N .306 -.395 .386
H1 -.102 -.040 .332
H2 -.124 -.343 .252
H3 -.064 -.336 .085
H4 .467 .573 .183
H5 .651 .435 .081
H6 .432 .147 .014
H7 .635 .182 .199
H8 .336 -.064 .155
H9 .247 -.179 .298
H1O .444 -.615 .344
H11 .766 -.476 .412
H12 .812 -.168 .502

loop_
_geom_angle_atom_site_label_1
_geom_angle_atom_site_label_2
_geom_angle_atom_site_label_3
_geom_angle
Cl1 Rh1 N1 91.20(10)
Cl1 Rh1 N3 90.30(10)
N1 Rh1 N3 92.70(10)
Cl2 Rh2 N5 89.19(8)
Cl2 Rh2 N7 90.03(8)
N5 Rh2 N7 89.50(10)
Rh1 N1 N2 126.0(3)
Rh1 N1 C3 127.9(2)
N2 N1 C3 106.1(3)
N1 N2 C1 110.2(3)
Rh1 N3 N4 125.6(3)
Rh1 N3 C6 128.3(2)
N4 N3 C6 105.9(3)
N3 N4 C4 110.4(4)
Rh2 N5 N6 123.3(2)
Rh2 N5 C9 130.6(3)
N6 N5 C9 106.1(3)
N5 N6 C7 111.0(3)
Rh2 N7 N8 123.5(3)
Rh2 N7 C12 129.1(2)
N8 N7 C12 107.1(3)
N7 N8 C10 109.9(3)
N2 C1 C2 108.4(4)
C1 C2 C3 104.8(4)
N1 C3 C2 110.5(3)
N4 C4 C5 108.0(3)
C4 C5 C6 105.2(4)
N3 C6 C5 110.5(4)
N6 C7 C8 107.6(4)
C7 C8 C9 106.3(4)
N5 C9 C8 109.0(3)
N8 C10 C11 108.3(3)
C10 C11 C12 105.5(4)
N7 C12 C11 109.2(3)

loop_
_geom_bond_atom_site_label_1
_geom_bond_atom_site_label_2
_geom_bond_distance
Rh1 Cl1 2.3260(10)
Rh1 N1 2.042(3)
Rh1 N3 2.043(2)
Rh2 Cl2 2.3410(8)
Rh2 N5 2.036(3)
Rh2 N7 2.030(3)
N1 N2 1.340(4)
N1 C3 1.324(5)
N2 C1 1.332(6)
N3 N4 1.332(4)
N3 C6 1.326(5)
N4 C4 1.344(5)
N5 N6 1.343(4)
N5 C9 1.346(4)
N6 C7 1.335(5)
N7 N8 1.353(3)
N7 C12 1.339(6)
N8 C10 1.337(6)
C1 C2 1.354(6)
C2 C3 1.381(6)
C4 C5 1.344(7)
C5 C6 1.379(5)
C7 C8 1.354(5)
C8 C9 1.389(6)
C10 C11 1.369(6)
C11 C12 1.397(5)
